data_4303051
loop_
_publ_author_name
'Cheng-Shiuan Lee'
'Sue-Lein Wang'
'Yen-Hung Chen'
'Kwang-Hwa Lii'

_publ_section_title
;
Flux Synthesis of Salt-Inclusion Uranyl Silicates: [K3Cs4F][(UO2)3(Si2O7)2]
and [NaRb6F][(UO2)3(Si2O7)2]
;
_journal_name_full 'Inorganic Chemistry'
_journal_page_first 8357
_journal_page_last 8361
_journal_paper_doi 10.1021/ic901001n
_journal_volume 48
_journal_year 2009
_chemical_formula_moiety '[NaRb6F][(UO2)3(Si2O7)2]'
_chemical_formula_sum 'F Na O20 Rb6 Si4 U3'
_chemical_formula_weight 1701.26
_chemical_name_systematic
; 
 ? 
;
_space_group_IT_number 58
_symmetry_cell_setting orthorhombic
_symmetry_space_group_name_Hall '-P 2 2n'
_symmetry_space_group_name_H-M 'P n n m'
_atom_sites_solution_primary direct
_atom_sites_solution_secondary difmap
_audit_creation_method SHELXL-97
_cell_angle_alpha 90.00
_cell_angle_beta 90.00
_cell_angle_gamma 90.00
_cell_formula_units_Z 2
_cell_length_a 11.1429(2)
_cell_length_b 13.5151(3)
_cell_length_c 7.88680(10)
_cell_measurement_reflns_used 3163
_cell_measurement_temperature 296(2)
_cell_measurement_theta_max 25
_cell_measurement_theta_min 2.5
_cell_volume 1187.73(4)
_computing_cell_refinement 'Bruker SMART'
_computing_data_collection 'Bruker SMART'
_computing_data_reduction 'Bruker SHELXTL'
_computing_molecular_graphics 'Bruker SHELXTL'
_computing_publication_material 'Bruker SHELXTL'
_computing_structure_refinement 'SHELXL-97 (Sheldrick, 2008)'
_computing_structure_solution 'SHELXS-97 (Sheldrick, 2008)'
_diffrn_ambient_temperature 296(2)
_diffrn_measured_fraction_theta_full 0.999
_diffrn_measured_fraction_theta_max 0.999
_diffrn_measurement_device_type 'CCD area detector'
_diffrn_measurement_method 'phi and omega scans'
_diffrn_radiation_monochromator graphite
_diffrn_radiation_source 'fine-focus sealed tube'
_diffrn_radiation_type MoK\a
_diffrn_radiation_wavelength 0.71073
_diffrn_reflns_av_R_equivalents 0.0237
_diffrn_reflns_av_sigmaI/netI 0.0215
_diffrn_reflns_limit_h_max 14
_diffrn_reflns_limit_h_min -14
_diffrn_reflns_limit_k_max 18
_diffrn_reflns_limit_k_min -12
_diffrn_reflns_limit_l_max 10
_diffrn_reflns_limit_l_min -9
_diffrn_reflns_number 6420
_diffrn_reflns_theta_full 28.29
_diffrn_reflns_theta_max 28.29
_diffrn_reflns_theta_min 2.37
_exptl_absorpt_coefficient_mu 32.930
_exptl_absorpt_correction_T_max 0.746
_exptl_absorpt_correction_T_min 0.587
_exptl_absorpt_correction_type empirical
_exptl_absorpt_process_details 'SADABS program'
_exptl_crystal_colour Yellow
_exptl_crystal_density_diffrn 4.757
_exptl_crystal_density_meas ?
_exptl_crystal_density_method .
_exptl_crystal_description Prismatic
_exptl_crystal_F_000 1468
_exptl_crystal_size_max 0.075
_exptl_crystal_size_mid 0.075
_exptl_crystal_size_min 0.05
_refine_diff_density_max 1.067
_refine_diff_density_min -0.898
_refine_diff_density_rms 0.168
_refine_ls_extinction_method none
_refine_ls_goodness_of_fit_ref 1.036
_refine_ls_matrix_type full
_refine_ls_number_parameters 94
_refine_ls_number_reflns 1587
_refine_ls_number_restraints 0
_refine_ls_restrained_S_all 1.036
_refine_ls_R_factor_all 0.0186
_refine_ls_R_factor_gt 0.0156
_refine_ls_shift/su_max 0.002
_refine_ls_shift/su_mean 0.000
_refine_ls_structure_factor_coef Fsqd
_refine_ls_weighting_details 'calc w=1/[\s^2^(Fo^2^)+(0.0077P)^2^+4.5270P] where P=(Fo^2^+2Fc^2^)/3'
_refine_ls_weighting_scheme calc
_refine_ls_wR_factor_gt 0.0318
_refine_ls_wR_factor_ref 0.0325
_reflns_number_gt 1465
_reflns_number_total 1587
_reflns_threshold_expression >2sigma(I)
_cod_data_source_file ic901001n_si_002_2.cif
_cod_data_source_block NaRbUSiO
_cod_depositor_comments
;
The following automatic conversions were performed:
'_symmetry_cell_setting' value 'Orthorhombic' changed to 'orthorhombic'
according to '/home/saulius/struct/CIF-dictionaries/cif_core.dic'
dictionary named 'cif_core.dic' version 2.4.1 from 2010-06-29.

Automatic conversion script
Id: cif_fix_enum 1527 2010-12-29 10:47:43Z saulius 
;
_cod_database_code 4303051

loop_
_symmetry_equiv_pos_as_xyz
'x, y, z'
'-x, -y, z'
'-x+1/2, y+1/2, -z+1/2'
'x+1/2, -y+1/2, -z+1/2'
'-x, -y, -z'
'x, y, -z'
'x-1/2, -y-1/2, z-1/2'
'-x-1/2, y-1/2, z-1/2'

loop_
_atom_site_label
_atom_site_type_symbol
_atom_site_fract_x
_atom_site_fract_y
_atom_site_fract_z
_atom_site_U_iso_or_equiv
_atom_site_adp_type
_atom_site_occupancy
_atom_site_symmetry_multiplicity
_atom_site_calc_flag
_atom_site_refinement_flags
_atom_site_disorder_assembly
_atom_site_disorder_group
Na1 Na 0.5000 0.5000 0.0000 0.0259(8) Uani 1 4 d S . .
Rb1 Rb 0.31489(4) 0.05679(3) 0.24782(5) 0.02240(10) Uani 1 1 d . . .
Rb2 Rb 0.56908(5) 0.19895(4) -0.5000 0.01450(11) Uani 1 2 d S . .
U1 U 0.611405(16) 0.226616(15) 0.0000 0.00780(5) Uani 1 2 d S . .
U2 U 0.5000 0.5000 -0.5000 0.00747(6) Uani 1 4 d S . .
Si1 Si 0.35789(8) 0.32433(8) 0.19626(13) 0.00787(19) Uani 1 1 d . . .
O1 O 0.3233(3) 0.3597(3) 0.0000 0.0110(7) Uani 1 2 d S . .
O2 O 0.2386(2) 0.2801(2) 0.2838(3) 0.0170(6) Uani 1 1 d . . .
O3 O 0.4597(2) 0.2387(2) 0.1856(3) 0.0129(5) Uani 1 1 d . . .
O4 O 0.4024(2) 0.4232(2) 0.2914(4) 0.0181(6) Uani 1 1 d . . .
O5 O 0.6298(3) 0.3623(3) 0.0000 0.0139(8) Uani 1 2 d S . .
O6 O 0.5947(4) 0.0919(3) 0.0000 0.0178(9) Uani 1 2 d S . .
O7 O 0.3807(3) 0.5932(3) -0.5000 0.0147(8) Uani 1 2 d S . .
F1 F 0.5000 0.0000 -0.5000 0.0247(11) Uani 1 4 d S . .

loop_
_atom_site_aniso_label
_atom_site_aniso_U_11
_atom_site_aniso_U_22
_atom_site_aniso_U_33
_atom_site_aniso_U_23
_atom_site_aniso_U_13
_atom_site_aniso_U_12
Na1 0.0238(17) 0.0160(18) 0.038(2) 0.000 0.000 -0.0010(15)
Rb1 0.0224(2) 0.0213(2) 0.0235(2) -0.00261(17) -0.00441(16) -0.00149(17)
Rb2 0.0140(2) 0.0189(3) 0.0107(2) 0.000 0.000 0.0000(2)
U1 0.00646(9) 0.00963(10) 0.00732(9) 0.000 0.000 0.00109(7)
U2 0.00868(12) 0.00736(13) 0.00637(12) 0.000 0.000 -0.00101(10)
Si1 0.0066(4) 0.0111(5) 0.0059(4) 0.0000(4) 0.0005(4) -0.0004(4)
O1 0.0130(17) 0.0141(19) 0.0058(17) 0.000 0.000 0.0043(15)
O2 0.0103(12) 0.0264(16) 0.0141(13) 0.0017(12) 0.0030(11) -0.0029(12)
O3 0.0123(12) 0.0148(14) 0.0117(13) 0.0021(11) 0.0027(10) 0.0031(11)
O4 0.0198(14) 0.0181(15) 0.0164(14) -0.0065(12) -0.0039(12) -0.0033(12)
O5 0.0129(18) 0.0124(19) 0.0165(19) 0.000 0.000 0.0002(15)
O6 0.021(2) 0.0089(19) 0.023(2) 0.000 0.000 0.0020(16)
O7 0.0119(18) 0.014(2) 0.018(2) 0.000 0.000 0.0033(16)
F1 0.028(3) 0.017(3) 0.030(3) 0.000 0.000 -0.005(2)

loop_
_atom_type_symbol
_atom_type_description
_atom_type_scat_dispersion_real
_atom_type_scat_dispersion_imag
_atom_type_scat_source
O O 0.0106 0.0060 'International Tables Vol C Tables 4.2.6.8 and 6.1.1.4'
F F 0.0171 0.0103 'International Tables Vol C Tables 4.2.6.8 and 6.1.1.4'
Na Na 0.0362 0.0249 'International Tables Vol C Tables 4.2.6.8 and 6.1.1.4'
Si Si 0.0817 0.0704 'International Tables Vol C Tables 4.2.6.8 and 6.1.1.4'
Rb Rb -0.9393 2.9676 'International Tables Vol C Tables 4.2.6.8 and 6.1.1.4'
U U -9.6767 9.6646 'International Tables Vol C Tables 4.2.6.8 and 6.1.1.4'

loop_
_geom_angle_atom_site_label_1
_geom_angle_atom_site_label_2
_geom_angle_atom_site_label_3
_geom_angle
_geom_angle_site_symmetry_1
_geom_angle_site_symmetry_3
_geom_angle_publ_flag
O5 Na1 O5 180.00(12) 5_665 . ?
O5 Na1 O1 83.93(12) 5_665 5_665 ?
O5 Na1 O1 96.07(12) . 5_665 ?
O5 Na1 O1 96.07(12) 5_665 . ?
O5 Na1 O1 83.93(12) . . ?
O1 Na1 O1 180.0 5_665 . ?
O5 Na1 O4 93.17(8) 5_665 . ?
O5 Na1 O4 86.83(8) . . ?
O1 Na1 O4 123.19(6) 5_665 . ?
O1 Na1 O4 56.81(6) . . ?
O5 Na1 O4 93.17(8) 5_665 6 ?
O5 Na1 O4 86.83(8) . 6 ?
O1 Na1 O4 123.19(6) 5_665 6 ?
O1 Na1 O4 56.81(6) . 6 ?
O4 Na1 O4 113.62(11) . 6 ?
O5 Na1 O4 86.83(8) 5_665 2_665 ?
O5 Na1 O4 93.17(8) . 2_665 ?
O1 Na1 O4 56.81(6) 5_665 2_665 ?
O1 Na1 O4 123.19(6) . 2_665 ?
O4 Na1 O4 66.38(11) . 2_665 ?
O4 Na1 O4 180.0 6 2_665 ?
O5 Na1 O4 86.83(8) 5_665 5_665 ?
O5 Na1 O4 93.17(8) . 5_665 ?
O1 Na1 O4 56.81(6) 5_665 5_665 ?
O1 Na1 O4 123.19(6) . 5_665 ?
O4 Na1 O4 180.0 . 5_665 ?
O4 Na1 O4 66.38(11) 6 5_665 ?
O4 Na1 O4 113.62(11) 2_665 5_665 ?
O5 Na1 Si1 106.14(8) 5_665 6 ?
O5 Na1 Si1 73.86(8) . 6 ?
O1 Na1 Si1 149.16(3) 5_665 6 ?
O1 Na1 Si1 30.84(3) . 6 ?
O4 Na1 Si1 85.95(6) . 6 ?
O4 Na1 Si1 29.71(6) 6 6 ?
O4 Na1 Si1 150.29(6) 2_665 6 ?
O4 Na1 Si1 94.05(6) 5_665 6 ?
O5 Na1 Si1 73.86(8) 5_665 2_665 ?
O5 Na1 Si1 106.14(8) . 2_665 ?
O1 Na1 Si1 30.84(3) 5_665 2_665 ?
O1 Na1 Si1 149.16(3) . 2_665 ?
O4 Na1 Si1 94.05(6) . 2_665 ?
O4 Na1 Si1 150.29(6) 6 2_665 ?
O4 Na1 Si1 29.71(6) 2_665 2_665 ?
O4 Na1 Si1 85.95(6) 5_665 2_665 ?
Si1 Na1 Si1 180.00(4) 6 2_665 ?
O5 Na1 Si1 73.86(8) 5_665 5_665 ?
O5 Na1 Si1 106.14(8) . 5_665 ?
O1 Na1 Si1 30.84(3) 5_665 5_665 ?
O1 Na1 Si1 149.16(3) . 5_665 ?
O4 Na1 Si1 150.29(6) . 5_665 ?
O4 Na1 Si1 94.05(6) 6 5_665 ?
O4 Na1 Si1 85.95(6) 2_665 5_665 ?
O4 Na1 Si1 29.71(6) 5_665 5_665 ?
Si1 Na1 Si1 123.05(4) 6 5_665 ?
Si1 Na1 Si1 56.95(4) 2_665 5_665 ?
O5 Na1 Si1 106.14(8) 5_665 . ?
O5 Na1 Si1 73.86(8) . . ?
O1 Na1 Si1 149.16(3) 5_665 . ?
O1 Na1 Si1 30.84(3) . . ?
O4 Na1 Si1 29.71(6) . . ?
O4 Na1 Si1 85.95(6) 6 . ?
O4 Na1 Si1 94.05(6) 2_665 . ?
O4 Na1 Si1 150.29(6) 5_665 . ?
Si1 Na1 Si1 56.95(4) 6 . ?
Si1 Na1 Si1 123.05(4) 2_665 . ?
Si1 Na1 Si1 180.0 5_665 . ?
F1 Rb1 O7 174.17(8) 1_556 3_544 ?
F1 Rb1 O6 91.73(6) 1_556 5_655 ?
O7 Rb1 O6 85.87(9) 3_544 5_655 ?
F1 Rb1 O3 86.99(5) 1_556 . ?
O7 Rb1 O3 98.77(9) 3_544 . ?
O6 Rb1 O3 105.39(9) 5_655 . ?
F1 Rb1 O4 117.97(5) 1_556 3_545 ?
O7 Rb1 O4 56.35(9) 3_544 3_545 ?
O6 Rb1 O4 78.55(9) 5_655 3_545 ?
O3 Rb1 O4 154.85(7) . 3_545 ?
F1 Rb1 O5 97.18(5) 1_556 7_566 ?
O7 Rb1 O5 82.78(7) 3_544 7_566 ?
O6 Rb1 O5 153.32(11) 5_655 7_566 ?
O3 Rb1 O5 100.18(9) . 7_566 ?
O4 Rb1 O5 75.05(9) 3_545 7_566 ?
F1 Rb1 O2 112.05(5) 1_556 . ?
O7 Rb1 O2 72.68(9) 3_544 . ?
O6 Rb1 O2 142.87(7) 5_655 . ?
O3 Rb1 O2 50.99(7) . . ?
O4 Rb1 O2 111.34(7) 3_545 . ?
O5 Rb1 O2 54.41(8) 7_566 . ?
F1 Rb1 Si1 103.792(19) 1_556 . ?
O7 Rb1 Si1 81.94(8) 3_544 . ?
O6 Rb1 Si1 123.23(7) 5_655 . ?
O3 Rb1 Si1 25.67(5) . . ?
O4 Rb1 Si1 132.75(6) 3_545 . ?
O5 Rb1 Si1 78.95(7) 7_566 . ?
O2 Rb1 Si1 25.95(5) . . ?
F1 Rb1 Si1 93.556(19) 1_556 3_545 ?
O7 Rb1 Si1 80.65(7) 3_544 3_545 ?
O6 Rb1 Si1 71.47(7) 5_655 3_545 ?
O3 Rb1 Si1 176.81(5) . 3_545 ?
O4 Rb1 Si1 25.17(5) 3_545 3_545 ?
O5 Rb1 Si1 82.88(7) 7_566 3_545 ?
O2 Rb1 Si1 131.35(5) . 3_545 ?
Si1 Rb1 Si1 156.206(17) . 3_545 ?
F1 Rb1 Rb1 132.103(8) 1_556 6 ?
O7 Rb1 Rb1 48.82(5) 3_544 6 ?
O6 Rb1 Rb1 49.00(5) 5_655 6 ?
O3 Rb1 Rb1 80.52(5) . 6 ?
O4 Rb1 Rb1 84.15(5) 3_545 6 ?
O5 Rb1 Rb1 130.44(5) 7_566 6 ?
O2 Rb1 Rb1 95.18(5) . 6 ?
Si1 Rb1 Rb1 83.638(17) . 6 ?
Si1 Rb1 Rb1 96.826(17) 3_545 6 ?
F1 Rb1 Rb2 44.858(9) 1_556 1_556 ?
O7 Rb1 Rb2 140.88(8) 3_544 1_556 ?
O6 Rb1 Rb2 114.53(8) 5_655 1_556 ?
O3 Rb1 Rb2 45.19(5) . 1_556 ?
O4 Rb1 Rb2 155.57(5) 3_545 1_556 ?
O5 Rb1 Rb2 88.98(6) 7_566 1_556 ?
O2 Rb1 Rb2 71.50(5) . 1_556 ?
Si1 Rb1 Rb2 58.940(18) . 1_556 ?
Si1 Rb1 Rb2 136.25(2) 3_545 1_556 ?
Rb1 Rb1 Rb2 120.161(7) 6 1_556 ?
F1 Rb1 Rb1 47.896(8) 1_556 6_556 ?
O7 Rb1 Rb1 131.18(5) 3_544 6_556 ?
O6 Rb1 Rb1 131.00(5) 5_655 6_556 ?
O3 Rb1 Rb1 99.48(5) . 6_556 ?
O4 Rb1 Rb1 95.85(5) 3_545 6_556 ?
O5 Rb1 Rb1 49.57(5) 7_566 6_556 ?
O2 Rb1 Rb1 84.83(5) . 6_556 ?
Si1 Rb1 Rb1 96.362(17) . 6_556 ?
Si1 Rb1 Rb1 83.174(17) 3_545 6_556 ?
Rb1 Rb1 Rb1 180.0 6 6_556 ?
Rb2 Rb1 Rb1 59.839(7) 1_556 6_556 ?
F1 Rb2 O3 93.67(6) . 1_554 ?
F1 Rb2 O3 93.67(6) . 6 ?
O3 Rb2 O3 123.52(10) 1_554 6 ?
F1 Rb2 O7 175.28(7) . 5_664 ?
O3 Rb2 O7 84.12(7) 1_554 5_664 ?
O3 Rb2 O7 84.12(7) 6 5_664 ?
F1 Rb2 O1 90.35(8) . 7_665 ?
O3 Rb2 O1 117.93(5) 1_554 7_665 ?
O3 Rb2 O1 117.93(5) 6 7_665 ?
O7 Rb2 O1 94.37(10) 5_664 7_665 ?
F1 Rb2 O2 105.61(6) . 7_665 ?
O3 Rb2 O2 158.41(8) 1_554 7_665 ?
O3 Rb2 O2 65.76(7) 6 7_665 ?
O7 Rb2 O2 77.31(8) 5_664 7_665 ?
O1 Rb2 O2 53.69(6) 7_665 7_665 ?
F1 Rb2 O2 105.61(6) . 4_554 ?
O3 Rb2 O2 65.76(7) 1_554 4_554 ?
O3 Rb2 O2 158.41(8) 6 4_554 ?
O7 Rb2 O2 77.31(8) 5_664 4_554 ?
O1 Rb2 O2 53.69(6) 7_665 4_554 ?
O2 Rb2 O2 99.07(10) 7_665 4_554 ?
F1 Rb2 Si1 99.36(2) . 7_665 ?
O3 Rb2 Si1 141.80(6) 1_554 7_665 ?
O3 Rb2 Si1 91.44(5) 6 7_665 ?
O7 Rb2 Si1 84.88(7) 5_664 7_665 ?
O1 Rb2 Si1 27.36(3) 7_665 7_665 ?
O2 Rb2 Si1 26.34(5) 7_665 7_665 ?
O2 Rb2 Si1 76.16(5) 4_554 7_665 ?
F1 Rb2 Si1 99.36(2) . 4_554 ?
O3 Rb2 Si1 91.44(5) 1_554 4_554 ?
O3 Rb2 Si1 141.80(6) 6 4_554 ?
O7 Rb2 Si1 84.88(7) 5_664 4_554 ?
O1 Rb2 Si1 27.36(3) 7_665 4_554 ?
O2 Rb2 Si1 76.16(5) 7_665 4_554 ?
O2 Rb2 Si1 26.34(5) 4_554 4_554 ?
Si1 Rb2 Si1 51.16(3) 7_665 4_554 ?
F1 Rb2 Si1 105.12(2) . 1_554 ?
O3 Rb2 Si1 23.38(5) 1_554 1_554 ?
O3 Rb2 Si1 101.78(6) 6 1_554 ?
O7 Rb2 Si1 71.36(6) 5_664 1_554 ?
O1 Rb2 Si1 136.37(3) 7_665 1_554 ?
O2 Rb2 Si1 147.43(6) 7_665 1_554 ?
O2 Rb2 Si1 82.74(5) 4_554 1_554 ?
Si1 Rb2 Si1 151.18(2) 7_665 1_554 ?
Si1 Rb2 Si1 109.037(10) 4_554 1_554 ?
F1 Rb2 Si1 105.12(2) . 6 ?
O3 Rb2 Si1 101.78(6) 1_554 6 ?
O3 Rb2 Si1 23.38(5) 6 6 ?
O7 Rb2 Si1 71.36(6) 5_664 6 ?
O1 Rb2 Si1 136.37(3) 7_665 6 ?
O2 Rb2 Si1 82.74(5) 7_665 6 ?
O2 Rb2 Si1 147.43(6) 4_554 6 ?
Si1 Rb2 Si1 109.037(10) 7_665 6 ?
Si1 Rb2 Si1 151.18(2) 4_554 6 ?
Si1 Rb2 Si1 79.12(3) 1_554 6 ?
F1 Rb2 Rb1 48.429(10) . 1_554 ?
O3 Rb2 Rb1 48.70(6) 1_554 1_554 ?
O3 Rb2 Rb1 103.02(5) 6 1_554 ?
O7 Rb2 Rb1 128.00(6) 5_664 1_554 ?
O1 Rb2 Rb1 123.94(6) 7_665 1_554 ?
O2 Rb2 Rb1 152.65(6) 7_665 1_554 ?
O2 Rb2 Rb1 97.11(5) 4_554 1_554 ?
Si1 Rb2 Rb1 144.75(2) 7_665 1_554 ?
Si1 Rb2 Rb1 112.508(19) 4_554 1_554 ?
Si1 Rb2 Rb1 56.702(18) 1_554 1_554 ?
Si1 Rb2 Rb1 95.22(2) 6 1_554 ?
O6 U1 O5 179.44(17) . . ?
O6 U1 O2 91.38(11) . 4 ?
O5 U1 O2 88.26(11) . 4 ?
O6 U1 O2 91.38(11) . 7_665 ?
O5 U1 O2 88.26(11) . 7_665 ?
O2 U1 O2 100.43(14) 4 7_665 ?
O6 U1 O3 89.75(12) . 6 ?
O5 U1 O3 90.68(11) . 6 ?
O2 U1 O3 170.44(10) 4 6 ?
O2 U1 O3 89.02(10) 7_665 6 ?
O6 U1 O3 89.75(12) . . ?
O5 U1 O3 90.68(11) . . ?
O2 U1 O3 89.02(10) 4 . ?
O2 U1 O3 170.45(10) 7_665 . ?
O3 U1 O3 81.49(13) 6 . ?
O6 U1 Na1 155.60(12) . . ?
O5 U1 Na1 24.96(11) . . ?
O2 U1 Na1 104.01(8) 4 . ?
O2 U1 Na1 104.01(8) 7_665 . ?
O3 U1 Na1 72.00(7) 6 . ?
O3 U1 Na1 72.00(7) . . ?
O6 U1 Rb2 83.958(16) . . ?
O5 U1 Rb2 96.103(15) . . ?
O2 U1 Rb2 146.23(7) 4 . ?
O2 U1 Rb2 46.53(7) 7_665 . ?
O3 U1 Rb2 43.32(7) 6 . ?
O3 U1 Rb2 124.26(7) . . ?
Na1 U1 Rb2 92.935(8) . . ?
O6 U1 Rb2 83.957(16) . 1_556 ?
O5 U1 Rb2 96.104(15) . 1_556 ?
O2 U1 Rb2 46.53(7) 4 1_556 ?
O2 U1 Rb2 146.23(7) 7_665 1_556 ?
O3 U1 Rb2 124.26(7) 6 1_556 ?
O3 U1 Rb2 43.32(7) . 1_556 ?
Na1 U1 Rb2 92.936(8) . 1_556 ?
Rb2 U1 Rb2 162.644(16) . 1_556 ?
O6 U1 Rb1 138.39(9) . 4 ?
O5 U1 Rb1 41.22(8) . 4 ?
O2 U1 Rb1 47.19(8) 4 4 ?
O2 U1 Rb1 92.73(7) 7_665 4 ?
O3 U1 Rb1 131.69(7) 6 4 ?
O3 U1 Rb1 92.72(7) . 4 ?
Na1 U1 Rb1 60.765(7) . 4 ?
Rb2 U1 Rb1 126.644(10) . 4 ?
Rb2 U1 Rb1 70.201(10) 1_556 4 ?
O6 U1 Rb1 138.39(9) . 7_665 ?
O5 U1 Rb1 41.22(8) . 7_665 ?
O2 U1 Rb1 92.73(7) 4 7_665 ?
O2 U1 Rb1 47.19(8) 7_665 7_665 ?
O3 U1 Rb1 92.72(7) 6 7_665 ?
O3 U1 Rb1 131.69(7) . 7_665 ?
Na1 U1 Rb1 60.765(7) . 7_665 ?
Rb2 U1 Rb1 70.201(10) . 7_665 ?
Rb2 U1 Rb1 126.645(10) 1_556 7_665 ?
Rb1 U1 Rb1 56.484(12) 4 7_665 ?
O6 U1 Rb1 31.64(6) . 5_655 ?
O5 U1 Rb1 148.06(6) . 5_655 ?
O2 U1 Rb1 100.81(8) 4 5_655 ?
O2 U1 Rb1 60.09(8) 7_665 5_655 ?
O3 U1 Rb1 85.04(7) 6 5_655 ?
O3 U1 Rb1 119.76(7) . 5_655 ?
Na1 U1 Rb1 152.762(6) . 5_655 ?
Rb2 U1 Rb1 59.922(10) . 5_655 ?
Rb2 U1 Rb1 112.426(11) 1_556 5_655 ?
Rb1 U1 Rb1 136.006(5) 4 5_655 ?
Rb1 U1 Rb1 107.271(3) 7_665 5_655 ?
O7 U2 O7 180.0 5_664 . ?
O7 U2 O4 88.05(11) 5_664 5_665 ?
O7 U2 O4 91.95(11) . 5_665 ?
O7 U2 O4 91.95(11) 5_664 1_554 ?
O7 U2 O4 88.05(11) . 1_554 ?
O4 U2 O4 180.00(10) 5_665 1_554 ?
O7 U2 O4 91.95(11) 5_664 6 ?
O7 U2 O4 88.05(11) . 6 ?
O4 U2 O4 84.85(15) 5_665 6 ?
O4 U2 O4 95.15(15) 1_554 6 ?
O7 U2 O4 88.05(11) 5_664 2_664 ?
O7 U2 O4 91.95(11) . 2_664 ?
O4 U2 O4 95.15(15) 5_665 2_664 ?
O4 U2 O4 84.85(15) 1_554 2_664 ?
O4 U2 O4 180.00(10) 6 2_664 ?
O7 U2 Na1 90.0 5_664 . ?
O7 U2 Na1 90.0 . . ?
O4 U2 Na1 42.42(7) 5_665 . ?
O4 U2 Na1 137.58(7) 1_554 . ?
O4 U2 Na1 42.42(7) 6 . ?
O4 U2 Na1 137.58(7) 2_664 . ?
O7 U2 Na1 90.0 5_664 1_554 ?
O7 U2 Na1 90.0 . 1_554 ?
O4 U2 Na1 137.58(7) 5_665 1_554 ?
O4 U2 Na1 42.42(7) 1_554 1_554 ?
O4 U2 Na1 137.58(7) 6 1_554 ?
O4 U2 Na1 42.42(7) 2_664 1_554 ?
Na1 U2 Na1 180.0 . 1_554 ?
O7 U2 Rb1 138.77(8) 5_664 3_554 ?
O7 U2 Rb1 41.23(8) . 3_554 ?
O4 U2 Rb1 133.18(7) 5_665 3_554 ?
O4 U2 Rb1 46.82(7) 1_554 3_554 ?
O4 U2 Rb1 91.23(7) 6 3_554 ?
O4 U2 Rb1 88.77(7) 2_664 3_554 ?
Na1 U2 Rb1 118.553(6) . 3_554 ?
Na1 U2 Rb1 61.446(6) 1_554 3_554 ?
O7 U2 Rb1 41.23(8) 5_664 7_665 ?
O7 U2 Rb1 138.77(8) . 7_665 ?
O4 U2 Rb1 46.82(7) 5_665 7_665 ?
O4 U2 Rb1 133.18(7) 1_554 7_665 ?
O4 U2 Rb1 88.77(7) 6 7_665 ?
O4 U2 Rb1 91.23(7) 2_664 7_665 ?
Na1 U2 Rb1 61.446(6) . 7_665 ?
Na1 U2 Rb1 118.553(6) 1_554 7_665 ?
Rb1 U2 Rb1 180.000(10) 3_554 7_665 ?
O7 U2 Rb1 41.23(8) 5_664 4_554 ?
O7 U2 Rb1 138.77(8) . 4_554 ?
O4 U2 Rb1 91.23(7) 5_665 4_554 ?
O4 U2 Rb1 88.77(7) 1_554 4_554 ?
O4 U2 Rb1 133.18(7) 6 4_554 ?
O4 U2 Rb1 46.82(7) 2_664 4_554 ?
Na1 U2 Rb1 118.553(6) . 4_554 ?
Na1 U2 Rb1 61.447(6) 1_554 4_554 ?
Rb1 U2 Rb1 122.893(12) 3_554 4_554 ?
Rb1 U2 Rb1 57.107(12) 7_665 4_554 ?
O7 U2 Rb1 138.77(8) 5_664 8_665 ?
O7 U2 Rb1 41.23(8) . 8_665 ?
O4 U2 Rb1 88.77(7) 5_665 8_665 ?
O4 U2 Rb1 91.23(7) 1_554 8_665 ?
O4 U2 Rb1 46.82(7) 6 8_665 ?
O4 U2 Rb1 133.18(7) 2_664 8_665 ?
Na1 U2 Rb1 61.447(6) . 8_665 ?
Na1 U2 Rb1 118.553(6) 1_554 8_665 ?
Rb1 U2 Rb1 57.107(12) 3_554 8_665 ?
Rb1 U2 Rb1 122.893(12) 7_665 8_665 ?
Rb1 U2 Rb1 180.000(6) 4_554 8_665 ?
O4 Si1 O2 111.20(16) . . ?
O4 Si1 O3 113.65(15) . . ?
O2 Si1 O3 109.51(15) . . ?
O4 Si1 O1 105.44(18) . . ?
O2 Si1 O1 108.28(17) . . ?
O3 Si1 O1 108.54(16) . . ?
O4 Si1 Na1 57.68(11) . . ?
O2 Si1 Na1 151.29(12) . . ?
O3 Si1 Na1 98.98(10) . . ?
O1 Si1 Na1 57.30(13) . . ?
O4 Si1 Rb2 123.38(11) . 7_566 ?
O2 Si1 Rb2 54.01(10) . 7_566 ?
O3 Si1 Rb2 122.84(11) . 7_566 ?
O1 Si1 Rb2 54.28(13) . 7_566 ?
Na1 Si1 Rb2 107.23(3) . 7_566 ?
O4 Si1 Rb1 143.70(12) . . ?
O2 Si1 Rb1 58.66(11) . . ?
O3 Si1 Rb1 52.71(10) . . ?
O1 Si1 Rb1 110.82(14) . . ?
Na1 Si1 Rb1 146.83(3) . . ?
Rb2 Si1 Rb1 81.04(2) 7_566 . ?
O4 Si1 Rb1 53.27(10) . 3 ?
O2 Si1 Rb1 80.51(11) . 3 ?
O3 Si1 Rb1 166.58(11) . 3 ?
O1 Si1 Rb1 75.38(13) . 3 ?
Na1 Si1 Rb1 71.98(2) . 3 ?
Rb2 Si1 Rb1 70.11(2) 7_566 3 ?
Rb1 Si1 Rb1 138.87(3) . 3 ?
O4 Si1 Rb2 83.37(11) . 1_556 ?
O2 Si1 Rb2 94.37(11) . 1_556 ?
O3 Si1 Rb2 43.49(10) . 1_556 ?
O1 Si1 Rb2 150.00(13) . 1_556 ?
Na1 Si1 Rb2 109.14(3) . 1_556 ?
Rb2 Si1 Rb2 142.85(3) 7_566 1_556 ?
Rb1 Si1 Rb2 64.36(2) . 1_556 ?
Rb1 Si1 Rb2 129.07(3) 3 1_556 ?
Si1 O1 Si1 136.7(2) . 6 ?
Si1 O1 Na1 91.86(14) . . ?
Si1 O1 Na1 91.86(14) 6 . ?
Si1 O1 Rb2 98.36(13) . 7_566 ?
Si1 O1 Rb2 98.37(13) 6 7_566 ?
Na1 O1 Rb2 151.69(15) . 7_566 ?
Si1 O2 U1 150.52(17) . 7_566 ?
Si1 O2 Rb2 99.65(13) . 7_566 ?
U1 O2 Rb2 100.29(9) 7_566 7_566 ?
Si1 O2 Rb1 95.39(12) . . ?
U1 O2 Rb1 101.69(10) 7_566 . ?
Rb2 O2 Rb1 101.36(9) 7_566 . ?
Si1 O3 U1 127.78(15) . . ?
Si1 O3 Rb2 113.13(13) . 1_556 ?
U1 O3 Rb2 103.57(9) . 1_556 ?
Si1 O3 Rb1 101.63(12) . . ?
U1 O3 Rb1 117.12(10) . . ?
Rb2 O3 Rb1 86.11(7) 1_556 . ?
Si1 O4 U2 151.69(18) . 1_556 ?
Si1 O4 Na1 92.61(12) . . ?
U2 O4 Na1 104.39(10) 1_556 . ?
Si1 O4 Rb1 101.57(12) . 3 ?
U2 O4 Rb1 100.81(10) 1_556 3 ?
Na1 O4 Rb1 90.34(8) . 3 ?
U1 O5 Na1 135.75(19) . . ?
U1 O5 Rb1 115.42(12) . 4 ?
Na1 O5 Rb1 97.53(11) . 4 ?
U1 O5 Rb1 115.42(12) . 7_665 ?
Na1 O5 Rb1 97.53(11) . 7_665 ?
Rb1 O5 Rb1 80.87(9) 4 7_665 ?
U1 O6 Rb1 129.56(11) . 5_655 ?
U1 O6 Rb1 129.56(11) . 2_655 ?
Rb1 O6 Rb1 82.00(10) 5_655 2_655 ?
U2 O7 Rb2 122.19(17) . 5_664 ?
U2 O7 Rb1 114.78(13) . 3_554 ?
Rb2 O7 Rb1 107.80(10) 5_664 3_554 ?
U2 O7 Rb1 114.78(13) . 8_665 ?
Rb2 O7 Rb1 107.80(10) 5_664 8_665 ?
Rb1 O7 Rb1 82.35(9) 3_554 8_665 ?
Rb2 F1 Rb2 180.0 5_654 . ?
Rb2 F1 Rb1 93.287(11) 5_654 1_554 ?
Rb2 F1 Rb1 86.712(11) . 1_554 ?
Rb2 F1 Rb1 86.713(11) 5_654 5_655 ?
Rb2 F1 Rb1 93.288(11) . 5_655 ?
Rb1 F1 Rb1 180.0 1_554 5_655 ?
Rb2 F1 Rb1 86.713(11) 5_654 2_654 ?
Rb2 F1 Rb1 93.288(11) . 2_654 ?
Rb1 F1 Rb1 95.791(17) 1_554 2_654 ?
Rb1 F1 Rb1 84.209(17) 5_655 2_654 ?
Rb2 F1 Rb1 93.287(11) 5_654 6 ?
Rb2 F1 Rb1 86.712(11) . 6 ?
Rb1 F1 Rb1 84.209(17) 1_554 6 ?
Rb1 F1 Rb1 95.791(17) 5_655 6 ?
Rb1 F1 Rb1 180.0 2_654 6 ?

loop_
_geom_bond_atom_site_label_1
_geom_bond_atom_site_label_2
_geom_bond_distance
_geom_bond_site_symmetry_2
_geom_bond_publ_flag
Na1 O5 2.357(4) 5_665 ?
Na1 O5 2.357(4) . ?
Na1 O1 2.733(4) 5_665 ?
Na1 O1 2.734(4) . ?
Na1 O4 2.746(3) . ?
Na1 O4 2.746(3) 6 ?
Na1 O4 2.746(3) 2_665 ?
Na1 O4 2.746(3) 5_665 ?
Na1 Si1 3.2466(10) 6 ?
Na1 Si1 3.2466(10) 2_665 ?
Na1 Si1 3.2466(10) 5_665 ?
Na1 Si1 3.2466(10) . ?
Rb1 F1 2.9664(4) 1_556 ?
Rb1 O7 2.969(3) 3_544 ?
Rb1 O6 2.979(3) 5_655 ?
Rb1 O3 2.981(3) . ?
Rb1 O4 3.036(3) 3_545 ?
Rb1 O5 3.067(3) 7_566 ?
Rb1 O2 3.149(3) . ?
Rb1 Si1 3.6700(11) . ?
Rb1 Si1 3.7110(11) 3_545 ?
Rb1 Rb1 3.9090(8) 6 ?
Rb1 Rb2 3.9586(6) 1_556 ?
Rb1 Rb1 3.9778(8) 6_556 ?
Rb2 F1 2.7968(6) . ?
Rb2 O3 2.815(3) 1_554 ?
Rb2 O3 2.815(3) 6 ?
Rb2 O7 2.865(4) 5_664 ?
Rb2 O1 2.942(4) 7_665 ?
Rb2 O2 2.942(3) 7_665 ?
Rb2 O2 2.942(3) 4_554 ?
Rb2 Si1 3.5849(11) 7_665 ?
Rb2 Si1 3.5849(11) 4_554 ?
Rb2 Si1 3.7613(11) 1_554 ?
Rb2 Si1 3.7613(11) 6 ?
Rb2 Rb1 3.9585(6) 1_554 ?
U1 O6 1.830(4) . ?
U1 O5 1.845(4) . ?
U1 O2 2.219(3) 4 ?
U1 O2 2.219(3) 7_665 ?
U1 O3 2.242(3) 6 ?
U1 O3 2.242(3) . ?
U1 Rb2 3.9891 1_556 ?
U1 Rb1 4.2031(5) 4 ?
U1 Rb1 4.2031(5) 7_665 ?
U1 Rb1 4.3778(5) 5_655 ?
U2 O7 1.831(4) 5_664 ?
U2 O7 1.831(4) . ?
U2 O4 2.229(3) 5_665 ?
U2 O4 2.229(3) 1_554 ?
U2 O4 2.229(3) 6 ?
U2 O4 2.229(3) 2_664 ?
U2 Na1 3.9434 1_554 ?
U2 Rb1 4.0891(4) 3_554 ?
U2 Rb1 4.0891(4) 7_665 ?
U2 Rb1 4.0891(4) 4_554 ?
U2 Rb1 4.0891(4) 8_665 ?
Si1 O4 1.611(3) . ?
Si1 O2 1.613(3) . ?
Si1 O3 1.623(3) . ?
Si1 O1 1.6650(17) . ?
Si1 Rb2 3.5849(11) 7_566 ?
Si1 Rb1 3.7110(11) 3 ?
Si1 Rb2 3.7614(11) 1_556 ?
O1 Si1 1.6651(17) 6 ?
O1 Rb2 2.942(4) 7_566 ?
O2 U1 2.219(3) 7_566 ?
O2 Rb2 2.942(3) 7_566 ?
O3 Rb2 2.815(3) 1_556 ?
O4 U2 2.229(3) 1_556 ?
O4 Rb1 3.036(3) 3 ?
O5 Rb1 3.067(3) 4 ?
O5 Rb1 3.067(3) 7_665 ?
O6 Rb1 2.979(3) 5_655 ?
O6 Rb1 2.979(3) 2_655 ?
O7 Rb2 2.865(4) 5_664 ?
O7 Rb1 2.969(3) 3_554 ?
O7 Rb1 2.969(3) 8_665 ?
F1 Rb2 2.7968(6) 5_654 ?
F1 Rb1 2.9664(4) 1_554 ?
F1 Rb1 2.9664(4) 5_655 ?
F1 Rb1 2.9664(4) 2_654 ?
F1 Rb1 2.9664(4) 6 ?
